data_7236703
loop_
_publ_author_name
'Van Nghia, Nguyen'
'Park, Sunghee'
'An, Youngjoon'
'Lee, Junseong'
'Jung, Jaehoon'
'Yoo, Seunghyup'
'Lee, Min Hyung'

_publ_section_title
;
 Impact of the number of o-carboranyl ligands on the photophysical and
 electroluminescent properties of iridium(iii) cyclometalates
;
_journal_issue 12
_journal_name_full 'Journal of Materials Chemistry C'
_journal_page_first 3024
_journal_paper_doi 10.1039/C7TC00247E
_journal_volume 5
_journal_year 2017
_chemical_formula_sum 'C39 H48 B20 Ir N3'
_chemical_formula_weight 967.20
_space_group_IT_number 14
_space_group_name_Hall '-P 2ybc'
_space_group_name_H-M_alt 'P 1 21/c 1'
_symmetry_cell_setting monoclinic
_symmetry_space_group_name_H-M 'P 1 21/c 1'
_atom_sites_solution_hydrogens geom
_atom_sites_solution_primary direct
_atom_sites_solution_secondary difmap
_audit_creation_method SHELXL-97
_audit_update_record
;
2017-01-10 deposited with the CCDC.
2017-02-24 downloaded from the CCDC.
;
_cell_angle_alpha 90.00
_cell_angle_beta 104.5200(10)
_cell_angle_gamma 90.00
_cell_formula_units_Z 4
_cell_length_a 13.8079(10)
_cell_length_b 12.4815(9)
_cell_length_c 27.3661(19)
_cell_measurement_reflns_used 9921
_cell_measurement_temperature 100(2)
_cell_measurement_theta_max 26.29
_cell_measurement_theta_min 2.23
_cell_volume 4565.7(6)
_computing_structure_refinement 'SHELXL-97 (Sheldrick, 2008)'
_computing_structure_solution 'SHELXS-97 (Sheldrick, 2008)'
_diffrn_ambient_temperature 100(2)
_diffrn_measured_fraction_theta_full 0.993
_diffrn_measured_fraction_theta_max 0.993
_diffrn_measurement_device_type 'Bruker APEX-II CCD'
_diffrn_measurement_method '\f and \w scans'
_diffrn_radiation_monochromator graphite
_diffrn_radiation_source 'fine-focus sealed tube'
_diffrn_radiation_type MoK\a
_diffrn_radiation_wavelength 0.71073
_diffrn_reflns_av_R_equivalents 0.0367
_diffrn_reflns_av_sigmaI/netI 0.0349
_diffrn_reflns_limit_h_max 16
_diffrn_reflns_limit_h_min -14
_diffrn_reflns_limit_k_max 14
_diffrn_reflns_limit_k_min -14
_diffrn_reflns_limit_l_max 31
_diffrn_reflns_limit_l_min -32
_diffrn_reflns_number 31265
_diffrn_reflns_theta_full 25.00
_diffrn_reflns_theta_max 25.00
_diffrn_reflns_theta_min 1.54
_exptl_absorpt_coefficient_mu 2.959
_exptl_absorpt_correction_T_max 0.7977
_exptl_absorpt_correction_T_min 0.7563
_exptl_absorpt_correction_type empirical
_exptl_absorpt_process_details SADABS
_exptl_crystal_colour yellow
_exptl_crystal_density_diffrn 1.407
_exptl_crystal_density_method 'not measured'
_exptl_crystal_description block
_exptl_crystal_F_000 1920
_exptl_crystal_preparation ', Luminescent'
_exptl_crystal_size_max 0.10
_exptl_crystal_size_mid 0.10
_exptl_crystal_size_min 0.08
_refine_diff_density_max 1.041
_refine_diff_density_min -1.559
_refine_diff_density_rms 0.099
_refine_ls_extinction_method none
_refine_ls_goodness_of_fit_ref 1.031
_refine_ls_hydrogen_treatment mixed
_refine_ls_matrix_type full
_refine_ls_number_parameters 570
_refine_ls_number_reflns 7975
_refine_ls_number_restraints 0
_refine_ls_restrained_S_all 1.031
_refine_ls_R_factor_all 0.0294
_refine_ls_R_factor_gt 0.0258
_refine_ls_shift/su_max 0.002
_refine_ls_shift/su_mean 0.000
_refine_ls_structure_factor_coef Fsqd
_refine_ls_weighting_details 'calc w=1/[\s^2^(Fo^2^)+(0.0411P)^2^+2.9802P] where P=(Fo^2^+2Fc^2^)/3'
_refine_ls_weighting_scheme calc
_refine_ls_wR_factor_gt 0.0673
_refine_ls_wR_factor_ref 0.0698
_reflns_number_gt 7298
_reflns_number_total 7975
_reflns_threshold_expression >2sigma(I)
_cod_data_source_file c7tc00247e2.cif
_cod_data_source_block 4b
_cod_depositor_comments
;
The following automatic conversions were performed:

data item '_symmetry_cell_setting' value 'Monoclinic' was changed to
'monoclinic' in accordance with the
/home/saulius/struct/COD-crude-data/automatic-downloads/DataCite-retrospective/RSC/depositions/lib/dictionaries/cif_core.dic
dictionary named 'cif_core.dic' version 2.4.2 last updated on
2011-04-26.

Automatic conversion script
Id: cif_fix_values 6909 2019-04-08 15:41:33Z antanas 
;
_cod_original_sg_symbol_H-M 'P2(1)/c  '
_cod_database_code 7236703

loop_
_symmetry_equiv_pos_as_xyz
'x, y, z'
'-x, y+1/2, -z+1/2'
'-x, -y, -z'
'x, -y-1/2, z-1/2'

loop_
_atom_site_label
_atom_site_type_symbol
_atom_site_fract_x
_atom_site_fract_y
_atom_site_fract_z
_atom_site_U_iso_or_equiv
_atom_site_adp_type
_atom_site_occupancy
_atom_site_symmetry_multiplicity
_atom_site_calc_flag
_atom_site_refinement_flags
Ir1 Ir 0.471618(8) 0.742213(7) 0.114996(4) 0.01313(6) Uani 1 1 d .
N1 N 0.5778(2) 0.74948(15) 0.18567(10) 0.0182(6) Uani 1 1 d .
N2 N 0.48543(17) 0.90597(18) 0.09586(8) 0.0192(5) Uani 1 1 d .
N3 N 0.57633(17) 0.68388(17) 0.07623(8) 0.0181(5) Uani 1 1 d .
C1 C 0.5304(2) 0.5666(2) 0.18642(10) 0.0202(6) Uani 1 1 d .
C2 C 0.4597(2) 0.5924(2) 0.14083(10) 0.0170(6) Uani 1 1 d .
C3 C 0.3933(2) 0.5107(2) 0.11931(11) 0.0219(6) Uani 1 1 d .
H3 H 0.3429 0.5252 0.0894 0.026 Uiso 1 1 calc R
C4 C 0.3988(3) 0.4094(2) 0.14043(12) 0.0314(7) Uani 1 1 d .
H4 H 0.3528 0.3558 0.1246 0.038 Uiso 1 1 calc R
C5 C 0.4706(3) 0.3851(2) 0.18432(13) 0.0345(8) Uani 1 1 d .
H5 H 0.4747 0.3148 0.1981 0.041 Uiso 1 1 calc R
C6 C 0.5356(2) 0.4634(2) 0.20767(12) 0.0297(7) Uani 1 1 d .
H6 H 0.5841 0.4479 0.2382 0.036 Uiso 1 1 calc R
C7 C 0.5958(2) 0.6542(2) 0.21090(11) 0.0215(6) Uani 1 1 d .
C8 C 0.6707(3) 0.6471(3) 0.25540(12) 0.0329(8) Uani 1 1 d .
H8 H 0.6843 0.5801 0.2722 0.039 Uiso 1 1 calc R
C9 C 0.7255(3) 0.7361(3) 0.27539(15) 0.0378(9) Uani 1 1 d .
H9 H 0.7769 0.7311 0.3058 0.045 Uiso 1 1 calc R
C10 C 0.7044(3) 0.8328(3) 0.25051(12) 0.0349(8) Uani 1 1 d .
H10 H 0.7400 0.8958 0.2638 0.042 Uiso 1 1 calc R
C11 C 0.6311(2) 0.8362(2) 0.20629(11) 0.0260(7) Uani 1 1 d .
H11 H 0.6171 0.9029 0.1893 0.031 Uiso 1 1 calc R
C12 C 0.3432(2) 0.9178(2) 0.12963(9) 0.0163(6) Uani 1 1 d .
C13 C 0.3604(2) 0.80763(19) 0.14035(9) 0.0138(5) Uani 1 1 d .
C14 C 0.2921(2) 0.75535(17) 0.16257(11) 0.0137(6) Uani 1 1 d .
H14 H 0.3036 0.6825 0.1723 0.016 Uiso 1 1 calc R
C15 C 0.2078(2) 0.80684(19) 0.17081(9) 0.0137(5) Uani 1 1 d .
C16 C 0.1911(2) 0.9150(2) 0.15750(10) 0.0190(6) Uani 1 1 d .
H16 H 0.1332 0.9504 0.1622 0.023 Uiso 1 1 calc R
C17 C 0.2589(2) 0.9698(2) 0.13753(10) 0.0188(6) Uani 1 1 d .
H17 H 0.2482 1.0434 0.1291 0.023 Uiso 1 1 calc R
C18 C 0.4158(2) 0.9723(2) 0.10708(11) 0.0215(6) Uani 1 1 d .
C19 C 0.4186(3) 1.0822(2) 0.09841(14) 0.0375(8) Uani 1 1 d .
H19 H 0.3708 1.1282 0.1071 0.045 Uiso 1 1 calc R
C20 C 0.4914(3) 1.1240(3) 0.07709(16) 0.0484(10) Uani 1 1 d .
H20 H 0.4938 1.1988 0.0710 0.058 Uiso 1 1 calc R
C21 C 0.5606(3) 1.0556(3) 0.06480(14) 0.0429(9) Uani 1 1 d .
H21 H 0.6108 1.0826 0.0499 0.052 Uiso 1 1 calc R
C22 C 0.5554(2) 0.9482(2) 0.07458(12) 0.0293(7) Uani 1 1 d .
H22 H 0.6030 0.9015 0.0661 0.035 Uiso 1 1 calc R
C23 C 0.4282(2) 0.67353(19) 0.00983(10) 0.0157(5) Uani 1 1 d .
C24 C 0.3806(2) 0.7146(2) 0.04644(9) 0.0142(5) Uani 1 1 d .
C25 C 0.2767(2) 0.7303(2) 0.03007(11) 0.0159(6) Uani 1 1 d .
H25 H 0.2424 0.7585 0.0533 0.019 Uiso 1 1 calc R
C26 C 0.2221(2) 0.7064(2) -0.01850(10) 0.0157(5) Uani 1 1 d .
C27 C 0.2712(2) 0.6638(2) -0.05326(10) 0.0192(6) Uani 1 1 d .
H27 H 0.2344 0.6460 -0.0865 0.023 Uiso 1 1 calc R
C28 C 0.3731(2) 0.6480(2) -0.03878(10) 0.0186(6) Uani 1 1 d .
H28 H 0.4064 0.6193 -0.0623 0.022 Uiso 1 1 calc R
C29 C 0.5361(2) 0.65687(19) 0.02722(10) 0.0165(6) Uani 1 1 d .
C30 C 0.5973(2) 0.6179(2) -0.00246(11) 0.0229(6) Uani 1 1 d .
H30 H 0.5690 0.5989 -0.0367 0.027 Uiso 1 1 calc R
C31 C 0.6987(2) 0.6071(2) 0.01786(12) 0.0283(7) Uani 1 1 d .
H31 H 0.7406 0.5807 -0.0022 0.034 Uiso 1 1 calc R
C32 C 0.7389(2) 0.6352(2) 0.06777(12) 0.0296(7) Uani 1 1 d .
H32 H 0.8087 0.6294 0.0824 0.036 Uiso 1 1 calc R
C33 C 0.6756(2) 0.6715(2) 0.09557(11) 0.0241(6) Uani 1 1 d .
H33 H 0.7029 0.6887 0.1301 0.029 Uiso 1 1 calc R
C34 C 0.1337(2) 0.74472(17) 0.19151(11) 0.0140(6) Uani 1 1 d .
C35 C 0.1297(2) 0.76325(19) 0.25251(11) 0.0170(6) Uani 1 1 d .
C36 C 0.2011(2) 0.8443(2) 0.28348(10) 0.0250(7) Uani 1 1 d .
H36A H 0.1640 0.8932 0.3001 0.037 Uiso 1 1 calc R
H36B H 0.2332 0.8852 0.2613 0.037 Uiso 1 1 calc R
H36C H 0.2523 0.8069 0.3091 0.037 Uiso 1 1 calc R
C37 C 0.1100(2) 0.7204(2) -0.03356(9) 0.0140(5) Uani 1 1 d .
C38 C 0.0600(2) 0.8376(2) -0.05998(10) 0.0168(6) Uani 1 1 d .
C39 C 0.1322(2) 0.9250(2) -0.06643(11) 0.0269(7) Uani 1 1 d .
H39A H 0.0945 0.9870 -0.0831 0.040 Uiso 1 1 calc R
H39B H 0.1755 0.8980 -0.0871 0.040 Uiso 1 1 calc R
H39C H 0.1734 0.9464 -0.0332 0.040 Uiso 1 1 calc R
B1 B 0.0333(2) 0.8117(2) 0.20511(11) 0.0153(6) Uani 1 1 d .
H1 H 0.0183 0.8991 0.1976 0.018 Uiso 1 1 calc R
B2 B 0.0156(3) 0.7163(3) 0.15552(12) 0.0194(7) Uani 1 1 d .
H2 H -0.0123 0.7401 0.1150 0.023 Uiso 1 1 calc R
B3 B 0.1067(3) 0.6136(2) 0.17468(12) 0.0216(7) Uani 1 1 d .
H3A H 0.1388 0.5695 0.1467 0.026 Uiso 1 1 calc R
B4 B 0.1808(3) 0.6470(2) 0.23592(12) 0.0192(7) Uani 1 1 d .
H4A H 0.2622 0.6264 0.2486 0.023 Uiso 1 1 calc R
B5 B 0.0105(3) 0.7481(2) 0.25873(14) 0.0169(7) Uani 1 1 d .
H5A H -0.0208 0.7932 0.2867 0.020 Uiso 1 1 calc R
B6 B -0.0633(3) 0.7162(3) 0.19784(12) 0.0197(7) Uani 1 1 d .
H6A H -0.1441 0.7396 0.1851 0.024 Uiso 1 1 calc R
B7 B -0.0179(3) 0.5926(2) 0.17948(13) 0.0246(8) Uani 1 1 d .
H7 H -0.0688 0.5337 0.1548 0.030 Uiso 1 1 calc R
B8 B 0.0847(3) 0.5499(2) 0.22906(13) 0.0234(7) Uani 1 1 d .
H8A H 0.1021 0.4631 0.2372 0.028 Uiso 1 1 calc R
B9 B 0.1014(3) 0.6463(2) 0.27787(12) 0.0206(7) Uani 1 1 d .
H9A H 0.1304 0.6238 0.3185 0.025 Uiso 1 1 calc R
B10 B -0.0213(3) 0.6131(2) 0.24313(12) 0.0217(7) Uani 1 1 d .
H10A H -0.0744 0.5679 0.2605 0.026 Uiso 1 1 calc R
B11 B 0.0527(3) 0.7251(2) -0.09709(12) 0.0161(6) Uani 1 1 d .
H11A H 0.0940 0.7155 -0.1272 0.019 Uiso 1 1 calc R
B12 B 0.0338(2) 0.6158(2) -0.05895(11) 0.0164(6) Uani 1 1 d .
H12 H 0.0617 0.5332 -0.0639 0.020 Uiso 1 1 calc R
B13 B 0.0351(2) 0.6676(2) 0.00187(12) 0.0175(7) Uani 1 1 d .
H13 H 0.0637 0.6194 0.0371 0.021 Uiso 1 1 calc R
B14 B 0.0551(2) 0.8081(2) 0.00067(12) 0.0178(7) Uani 1 1 d .
H14A H 0.0979 0.8528 0.0348 0.021 Uiso 1 1 calc R
B15 B -0.0489(2) 0.8148(2) -0.10394(12) 0.0182(7) Uani 1 1 d .
H15 H -0.0757 0.8641 -0.1389 0.022 Uiso 1 1 calc R
B16 B -0.0691(3) 0.6740(2) -0.10365(12) 0.0183(7) Uani 1 1 d .
H16A H -0.1099 0.6299 -0.1383 0.022 Uiso 1 1 calc R
B17 B -0.0809(3) 0.6382(2) -0.04225(13) 0.0200(7) Uani 1 1 d .
H17A H -0.1297 0.5702 -0.0364 0.024 Uiso 1 1 calc R
B18 B -0.0676(3) 0.7579(2) -0.00492(15) 0.0199(8) Uani 1 1 d .
H18A H -0.1074 0.7691 0.0257 0.024 Uiso 1 1 calc R
B19 B -0.0481(2) 0.8665(2) -0.04372(12) 0.0193(7) Uani 1 1 d .
H19A H -0.0745 0.9497 -0.0388 0.023 Uiso 1 1 calc R
B20 B -0.1322(3) 0.7613(2) -0.07000(14) 0.0192(7) Uani 1 1 d .
H20A H -0.2150 0.7745 -0.0823 0.023 Uiso 1 1 calc R

loop_
_atom_site_aniso_label
_atom_site_aniso_U_11
_atom_site_aniso_U_22
_atom_site_aniso_U_33
_atom_site_aniso_U_23
_atom_site_aniso_U_13
_atom_site_aniso_U_12
Ir1 0.00992(8) 0.02001(8) 0.00934(8) 0.00045(3) 0.00219(6) -0.00012(3)
N1 0.0127(14) 0.0313(14) 0.0100(14) 0.0006(8) 0.0020(12) 0.0022(8)
N2 0.0156(13) 0.0274(12) 0.0151(12) 0.0064(9) 0.0045(10) -0.0013(9)
N3 0.0134(13) 0.0249(11) 0.0170(12) 0.0020(9) 0.0056(10) -0.0001(9)
C1 0.0195(16) 0.0238(14) 0.0188(15) 0.0013(11) 0.0074(13) 0.0039(11)
C2 0.0155(15) 0.0209(13) 0.0166(15) -0.0013(10) 0.0079(12) 0.0046(11)
C3 0.0232(17) 0.0260(14) 0.0178(15) -0.0037(11) 0.0078(13) -0.0011(12)
C4 0.039(2) 0.0239(15) 0.0351(19) -0.0056(12) 0.0158(17) -0.0063(13)
C5 0.045(2) 0.0213(15) 0.041(2) 0.0071(13) 0.0177(18) 0.0028(14)
C6 0.0312(19) 0.0319(16) 0.0260(17) 0.0088(12) 0.0072(15) 0.0098(13)
C7 0.0162(16) 0.0326(15) 0.0169(15) 0.0041(11) 0.0061(13) 0.0071(12)
C8 0.029(2) 0.0454(19) 0.0199(17) 0.0048(13) -0.0030(15) 0.0077(15)
C9 0.024(2) 0.061(2) 0.022(2) -0.0050(15) -0.0055(17) 0.0025(15)
C10 0.0230(19) 0.054(2) 0.0258(18) -0.0111(15) 0.0019(15) -0.0112(15)
C11 0.0206(17) 0.0351(16) 0.0227(17) -0.0079(12) 0.0062(14) -0.0085(13)
C12 0.0180(15) 0.0198(13) 0.0104(13) 0.0007(10) 0.0022(12) -0.0012(11)
C13 0.0163(15) 0.0200(13) 0.0035(12) -0.0012(9) -0.0002(11) 0.0000(10)
C14 0.0175(17) 0.0144(13) 0.0092(15) -0.0005(8) 0.0032(13) 0.0001(9)
C15 0.0172(15) 0.0169(12) 0.0068(12) -0.0018(9) 0.0028(11) -0.0007(10)
C16 0.0199(16) 0.0194(13) 0.0191(15) 0.0000(10) 0.0075(12) 0.0029(11)
C17 0.0225(16) 0.0163(12) 0.0176(15) 0.0022(10) 0.0051(12) 0.0011(11)
C18 0.0171(16) 0.0257(14) 0.0201(16) 0.0060(11) 0.0018(13) -0.0009(11)
C19 0.0301(19) 0.0283(16) 0.059(2) 0.0141(15) 0.0214(18) 0.0037(13)
C20 0.039(2) 0.0316(18) 0.084(3) 0.0255(18) 0.031(2) 0.0023(15)
C21 0.033(2) 0.0431(19) 0.059(3) 0.0199(17) 0.0245(19) -0.0029(16)
C22 0.0225(17) 0.0369(17) 0.0322(18) 0.0098(13) 0.0138(15) -0.0038(13)
C23 0.0163(15) 0.0179(12) 0.0144(14) 0.0038(10) 0.0066(12) 0.0007(10)
C24 0.0157(15) 0.0197(12) 0.0072(13) 0.0057(10) 0.0030(11) 0.0036(11)
C25 0.0142(16) 0.0232(13) 0.0108(14) -0.0011(10) 0.0042(12) 0.0010(11)
C26 0.0155(15) 0.0197(13) 0.0119(13) 0.0012(10) 0.0035(11) 0.0019(11)
C27 0.0214(16) 0.0271(14) 0.0089(14) -0.0026(10) 0.0035(12) 0.0018(11)
C28 0.0218(16) 0.0256(14) 0.0102(14) -0.0014(10) 0.0074(12) 0.0026(11)
C29 0.0170(15) 0.0189(13) 0.0146(14) 0.0038(10) 0.0061(12) 0.0004(10)
C30 0.0209(17) 0.0291(15) 0.0210(16) 0.0001(11) 0.0097(13) 0.0019(12)
C31 0.0188(17) 0.0378(17) 0.0334(19) -0.0005(13) 0.0157(15) 0.0043(13)
C32 0.0132(16) 0.0393(17) 0.0369(19) 0.0019(13) 0.0073(15) 0.0035(13)
C33 0.0152(16) 0.0354(16) 0.0204(16) 0.0010(12) 0.0018(13) -0.0027(12)
C34 0.0168(17) 0.0154(13) 0.0112(15) -0.0018(8) 0.0062(13) 0.0009(9)
C35 0.0208(17) 0.0199(13) 0.0123(16) 0.0001(10) 0.0080(14) 0.0035(10)
C36 0.0281(18) 0.0326(15) 0.0133(15) -0.0059(11) 0.0035(13) -0.0024(12)
C37 0.0158(15) 0.0177(12) 0.0076(13) -0.0002(10) 0.0013(11) 0.0023(11)
C38 0.0184(16) 0.0172(13) 0.0116(14) 0.0010(10) -0.0022(12) 0.0036(10)
C39 0.0262(18) 0.0238(14) 0.0281(17) 0.0016(12) 0.0023(14) -0.0057(12)
B1 0.0152(16) 0.0208(14) 0.0112(15) 0.0015(11) 0.0056(13) 0.0034(12)
B2 0.0192(18) 0.0272(16) 0.0123(16) -0.0037(13) 0.0048(14) -0.0035(14)
B3 0.0284(19) 0.0165(14) 0.0244(18) -0.0060(12) 0.0152(15) -0.0049(13)
B4 0.0257(19) 0.0188(14) 0.0165(17) 0.0041(11) 0.0118(15) 0.0063(12)
B5 0.017(2) 0.0219(17) 0.0139(19) 0.0018(10) 0.0074(16) 0.0040(11)
B6 0.0177(18) 0.0263(15) 0.0161(17) -0.0028(13) 0.0061(14) -0.0043(14)
B7 0.028(2) 0.0239(16) 0.0268(19) -0.0089(13) 0.0164(16) -0.0107(14)
B8 0.030(2) 0.0172(15) 0.0297(19) 0.0025(12) 0.0189(16) 0.0018(13)
B9 0.0243(19) 0.0240(16) 0.0174(17) 0.0059(12) 0.0126(15) 0.0052(13)
B10 0.0244(19) 0.0206(15) 0.0247(18) 0.0012(12) 0.0145(16) 0.0010(13)
B11 0.0190(18) 0.0191(13) 0.0087(15) 0.0004(12) 0.0008(13) 0.0001(13)
B12 0.0159(17) 0.0184(14) 0.0147(16) -0.0004(11) 0.0035(13) -0.0005(12)
B13 0.0175(18) 0.0249(16) 0.0119(16) 0.0033(12) 0.0066(14) 0.0053(12)
B14 0.0193(18) 0.0229(16) 0.0105(15) -0.0028(11) 0.0023(13) 0.0073(13)
B15 0.0170(18) 0.0197(15) 0.0143(16) 0.0010(11) -0.0029(14) 0.0034(12)
B16 0.0202(18) 0.0172(14) 0.0157(16) -0.0029(11) 0.0009(14) 0.0017(12)
B17 0.0169(18) 0.0222(15) 0.0206(18) 0.0013(12) 0.0040(15) 0.0020(12)
B18 0.016(2) 0.0268(17) 0.016(2) 0.0001(11) 0.0026(16) 0.0055(12)
B19 0.0176(18) 0.0218(15) 0.0161(17) -0.0015(12) -0.0005(14) 0.0047(12)
B20 0.0167(19) 0.0210(15) 0.0172(18) -0.0024(11) -0.0007(15) 0.0033(11)

loop_
_atom_type_symbol
_atom_type_description
_atom_type_scat_dispersion_real
_atom_type_scat_dispersion_imag
_atom_type_scat_source
C C 0.0033 0.0016 'International Tables Vol C Tables 4.2.6.8 and 6.1.1.4'
H H 0.0000 0.0000 'International Tables Vol C Tables 4.2.6.8 and 6.1.1.4'
N N 0.0061 0.0033 'International Tables Vol C Tables 4.2.6.8 and 6.1.1.4'
Ir Ir -1.4442 7.9887 'International Tables Vol C Tables 4.2.6.8 and 6.1.1.4'
B B 0.0013 0.0007 'International Tables Vol C Tables 4.2.6.8 and 6.1.1.4'

loop_
_geom_angle_atom_site_label_1
_geom_angle_atom_site_label_2
_geom_angle_atom_site_label_3
_geom_angle
C24 Ir1 C13 92.22(10)
C24 Ir1 C2 94.66(11)
C13 Ir1 C2 96.82(10)
C24 Ir1 N1 171.46(9)
C13 Ir1 N1 94.68(10)
C2 Ir1 N1 79.54(10)
C24 Ir1 N3 79.60(10)
C13 Ir1 N3 170.35(9)
C2 Ir1 N3 89.03(9)
N1 Ir1 N3 93.93(10)
C24 Ir1 N2 90.49(10)
C13 Ir1 N2 79.53(9)
C2 Ir1 N2 173.82(9)
N1 Ir1 N2 95.70(8)
N3 Ir1 N2 95.28(8)
C11 N1 C7 118.4(3)
C11 N1 Ir1 126.6(2)
C7 N1 Ir1 114.89(19)
C22 N2 C18 118.7(2)
C22 N2 Ir1 126.65(19)
C18 N2 Ir1 114.61(17)
C33 N3 C29 118.8(2)
C33 N3 Ir1 126.52(19)
C29 N3 Ir1 114.65(17)
C6 C1 C2 121.7(3)
C6 C1 C7 122.1(3)
C2 C1 C7 116.3(2)
C3 C2 C1 116.1(2)
C3 C2 Ir1 129.0(2)
C1 C2 Ir1 114.84(19)
C4 C3 C2 121.8(3)
C3 C4 C5 121.0(3)
C6 C5 C4 119.3(3)
C5 C6 C1 120.0(3)
N1 C7 C8 120.0(3)
N1 C7 C1 113.9(3)
C8 C7 C1 126.2(3)
C9 C8 C7 120.7(3)
C8 C9 C10 118.8(4)
C11 C10 C9 118.8(3)
N1 C11 C10 123.3(3)
C17 C12 C13 121.5(2)
C17 C12 C18 122.2(2)
C13 C12 C18 116.2(2)
C14 C13 C12 116.5(2)
C14 C13 Ir1 127.94(18)
C12 C13 Ir1 115.24(18)
C15 C14 C13 122.2(2)
C14 C15 C16 119.3(2)
C14 C15 C34 119.8(2)
C16 C15 C34 120.8(2)
C17 C16 C15 119.8(2)
C16 C17 C12 120.4(2)
N2 C18 C19 120.6(3)
N2 C18 C12 114.0(2)
C19 C18 C12 125.4(3)
C20 C19 C18 119.8(3)
C21 C20 C19 119.2(3)
C22 C21 C20 118.8(3)
N2 C22 C21 122.8(3)
C28 C23 C24 121.1(2)
C28 C23 C29 123.1(2)
C24 C23 C29 115.8(2)
C25 C24 C23 116.1(2)
C25 C24 Ir1 128.56(19)
C23 C24 Ir1 115.35(19)
C26 C25 C24 122.8(2)
C25 C26 C27 119.5(3)
C25 C26 C37 120.7(2)
C27 C26 C37 119.7(2)
C28 C27 C26 119.4(2)
C27 C28 C23 121.0(2)
N3 C29 C30 120.2(2)
N3 C29 C23 114.6(2)
C30 C29 C23 125.2(2)
C31 C30 C29 120.1(3)
C30 C31 C32 119.3(3)
C33 C32 C31 118.5(3)
N3 C33 C32 123.1(3)
C15 C34 C35 119.5(2)
C15 C34 B3 120.9(2)
C35 C34 B3 109.60(19)
C15 C34 B2 121.9(2)
C35 C34 B2 109.4(2)
B3 C34 B2 62.52(18)
C15 C34 B4 117.2(2)
C35 C34 B4 60.31(16)
B3 C34 B4 62.22(17)
B2 C34 B4 113.2(2)
C15 C34 B1 119.18(19)
C35 C34 B1 60.01(17)
B3 C34 B1 112.7(2)
B2 C34 B1 61.87(18)
B4 C34 B1 111.6(2)
C36 C35 C34 117.6(2)
C36 C35 B9 121.9(3)
C34 C35 B9 110.52(19)
C36 C35 B5 121.8(2)
C34 C35 B5 110.6(2)
B9 C35 B5 62.57(17)
C36 C35 B1 117.4(2)
C34 C35 B1 61.06(17)
B9 C35 B1 113.3(2)
B5 C35 B1 62.00(19)
C36 C35 B4 117.3(3)
C34 C35 B4 60.69(15)
B9 C35 B4 62.38(16)
B5 C35 B4 113.7(2)
B1 C35 B4 112.8(2)
C26 C37 C38 119.7(2)
C26 C37 B12 120.4(2)
C38 C37 B12 110.0(2)
C26 C37 B13 121.6(2)
C38 C37 B13 109.4(2)
B12 C37 B13 62.64(17)
C26 C37 B11 117.4(2)
C38 C37 B11 60.42(15)
B12 C37 B11 62.32(17)
B13 C37 B11 113.2(2)
C26 C37 B14 118.9(2)
C38 C37 B14 60.02(16)
B12 C37 B14 113.2(2)
B13 C37 B14 62.00(18)
B11 C37 B14 111.8(2)
C39 C38 B15 122.0(2)
C39 C38 C37 117.4(2)
B15 C38 C37 110.5(2)
C39 C38 B19 121.6(2)
B15 C38 B19 62.69(18)
C37 C38 B19 111.1(2)
C39 C38 B14 116.9(2)
B15 C38 B14 113.9(2)
C37 C38 B14 60.99(15)
B19 C38 B14 62.76(18)
C39 C38 B11 117.5(2)
B15 C38 B11 62.23(17)
C37 C38 B11 60.40(16)
B19 C38 B11 113.7(2)
B14 C38 B11 112.6(2)
C35 B1 C34 58.93(17)
C35 B1 B6 105.6(2)
C34 B1 B6 105.8(2)
C35 B1 B5 58.68(18)
C34 B1 B5 106.3(2)
B6 B1 B5 60.13(18)
C35 B1 B2 105.9(2)
C34 B1 B2 58.51(17)
B6 B1 B2 60.36(17)
B5 B1 B2 108.4(2)
C34 B2 B1 59.62(17)
C34 B2 B6 106.0(2)
B1 B2 B6 59.47(17)
C34 B2 B3 58.69(16)
B1 B2 B3 107.8(2)
B6 B2 B3 108.1(2)
C34 B2 B7 105.3(2)
B1 B2 B7 107.3(2)
B6 B2 B7 60.13(17)
B3 B2 B7 59.86(18)
C34 B3 B7 105.6(2)
C34 B3 B8 105.8(2)
B7 B3 B8 60.05(19)
C34 B3 B4 59.29(17)
B7 B3 B4 107.6(2)
B8 B3 B4 59.69(18)
C34 B3 B2 58.79(18)
B7 B3 B2 60.15(18)
B8 B3 B2 108.2(2)
B4 B3 B2 107.8(2)
C35 B4 C34 58.99(16)
C35 B4 B8 105.0(2)
C34 B4 B8 105.6(2)
C35 B4 B9 58.28(16)
C34 B4 B9 105.9(2)
B8 B4 B9 59.85(18)
C35 B4 B3 105.6(2)
C34 B4 B3 58.49(16)
B8 B4 B3 60.15(18)
B9 B4 B3 107.8(2)
C35 B5 B1 59.32(18)
C35 B5 B10 105.6(2)
B1 B5 B10 108.3(2)
C35 B5 B6 105.9(2)
B1 B5 B6 59.88(18)
B10 B5 B6 60.52(18)
C35 B5 B9 58.61(18)
B1 B5 B9 107.9(2)
B10 B5 B9 60.10(18)
B6 B5 B9 108.4(2)
B1 B6 B5 59.99(17)
B1 B6 B2 60.18(17)
B5 B6 B2 108.1(2)
B1 B6 B10 107.7(2)
B5 B6 B10 59.74(17)
B2 B6 B10 107.9(2)
B1 B6 B7 107.8(2)
B5 B6 B7 107.4(2)
B2 B6 B7 60.07(17)
B10 B6 B7 59.62(18)
B10 B7 B3 108.4(2)
B10 B7 B8 60.40(18)
B3 B7 B8 60.01(19)
B10 B7 B2 108.1(2)
B3 B7 B2 59.99(17)
B8 B7 B2 108.0(2)
B10 B7 B6 60.09(17)
B3 B7 B6 108.0(2)
B8 B7 B6 108.3(2)
B2 B7 B6 59.80(17)
B9 B8 B4 60.16(17)
B9 B8 B3 108.1(2)
B4 B8 B3 60.16(17)
B9 B8 B7 107.5(2)
B4 B8 B7 107.9(2)
B3 B8 B7 59.94(18)
B9 B8 B10 59.77(18)
B4 B8 B10 107.9(2)
B3 B8 B10 107.7(2)
B7 B8 B10 59.58(18)
C35 B9 B8 106.0(2)
C35 B9 B5 58.82(18)
B8 B9 B5 108.4(2)
C35 B9 B10 105.5(2)
B8 B9 B10 60.63(19)
B5 B9 B10 59.84(18)
C35 B9 B4 59.34(16)
B8 B9 B4 59.99(17)
B5 B9 B4 108.2(2)
B10 B9 B4 108.5(2)
B5 B10 B9 60.07(19)
B5 B10 B7 108.0(2)
B9 B10 B7 107.7(2)
B5 B10 B6 59.74(18)
B9 B10 B6 107.8(2)
B7 B10 B6 60.29(18)
B5 B10 B8 107.8(2)
B9 B10 B8 59.60(18)
B7 B10 B8 60.02(19)
B6 B10 B8 108.1(2)
C37 B11 C38 59.18(15)
C37 B11 B16 106.0(2)
C38 B11 B16 105.6(2)
C37 B11 B15 106.3(2)
C38 B11 B15 58.22(17)
B16 B11 B15 60.49(19)
C37 B11 B12 58.55(16)
C38 B11 B12 106.0(2)
B16 B11 B12 60.42(18)
B15 B11 B12 108.7(2)
C37 B12 B11 59.13(16)
C37 B12 B17 105.8(2)
B11 B12 B17 107.5(2)
C37 B12 B16 105.7(2)
B11 B12 B16 59.47(18)
B17 B12 B16 60.21(18)
C37 B12 B13 58.85(16)
B11 B12 B13 107.6(2)
B17 B12 B13 60.20(18)
B16 B12 B13 108.2(2)
C37 B13 B14 59.49(16)
C37 B13 B12 58.51(16)
B14 B13 B12 107.8(2)
C37 B13 B18 105.9(2)
B14 B13 B18 59.82(17)
B12 B13 B18 108.1(2)
C37 B13 B17 105.2(2)
B14 B13 B17 107.9(2)
B12 B13 B17 59.78(18)
B18 B13 B17 60.34(18)
C38 B14 C37 58.99(15)
C38 B14 B18 105.1(2)
C37 B14 B18 105.5(2)
C38 B14 B13 105.85(19)
C37 B14 B13 58.51(16)
B18 B14 B13 60.27(16)
C38 B14 B19 58.13(17)
C37 B14 B19 105.9(2)
B18 B14 B19 60.18(19)
B13 B14 B19 108.4(2)
C38 B15 B11 59.55(17)
C38 B15 B19 58.72(17)
B11 B15 B19 108.3(2)
C38 B15 B16 106.0(2)
B11 B15 B16 59.68(18)
B19 B15 B16 108.7(2)
C38 B15 B20 105.5(2)
B11 B15 B20 107.9(2)
B19 B15 B20 60.24(18)
B16 B15 B20 60.31(16)
B11 B16 B15 59.82(17)
B11 B16 B12 60.10(18)
B15 B16 B12 107.9(2)
B11 B16 B17 107.7(2)
B15 B16 B17 107.6(2)
B12 B16 B17 59.77(17)
B11 B16 B20 107.6(2)
B15 B16 B20 59.86(17)
B12 B16 B20 107.6(2)
B17 B16 B20 59.79(17)
B12 B17 B20 108.1(2)
B12 B17 B13 60.02(17)
B20 B17 B13 107.7(2)
B12 B17 B16 60.02(18)
B20 B17 B16 60.18(18)
B13 B17 B16 107.9(2)
B12 B17 B18 107.9(2)
B20 B17 B18 59.78(19)
B13 B17 B18 59.82(19)
B16 B17 B18 107.9(2)
B14 B18 B20 107.8(2)
B14 B18 B19 60.02(18)
B20 B18 B19 59.92(18)
B14 B18 B13 59.91(19)
B20 B18 B13 107.7(2)
B19 B18 B13 107.9(2)
B14 B18 B17 107.6(2)
B20 B18 B17 59.75(18)
B19 B18 B17 107.6(3)
B13 B18 B17 59.85(18)
C38 B19 B15 58.59(17)
C38 B19 B14 59.12(17)
B15 B19 B14 107.7(2)
C38 B19 B20 105.3(2)
B15 B19 B20 60.21(19)
B14 B19 B20 107.7(2)
C38 B19 B18 105.6(2)
B15 B19 B18 108.1(2)
B14 B19 B18 59.80(19)
B20 B19 B18 59.99(19)
B15 B20 B19 59.55(18)
B15 B20 B17 107.8(2)
B19 B20 B17 108.3(3)
B15 B20 B18 107.7(3)
B19 B20 B18 60.08(18)
B17 B20 B18 60.47(18)
B15 B20 B16 59.83(19)
B19 B20 B16 107.8(2)
B17 B20 B16 60.03(17)
B18 B20 B16 108.3(2)

loop_
_geom_bond_atom_site_label_1
_geom_bond_atom_site_label_2
_geom_bond_distance
Ir1 C24 2.009(3)
Ir1 C13 2.010(2)
Ir1 C2 2.021(3)
Ir1 N1 2.116(3)
Ir1 N3 2.125(2)
Ir1 N2 2.130(2)
N1 C11 1.350(4)
N1 C7 1.366(3)
N2 C22 1.354(3)
N2 C18 1.362(4)
N3 C33 1.348(4)
N3 C29 1.359(3)
C1 C6 1.408(4)
C1 C2 1.415(4)
C1 C7 1.468(4)
C2 C3 1.398(4)
C3 C4 1.384(4)
C4 C5 1.386(5)
C5 C6 1.372(5)
C7 C8 1.389(4)
C8 C9 1.379(5)
C9 C10 1.380(5)
C10 C11 1.370(5)
C12 C17 1.396(4)
C12 C13 1.414(3)
C12 C18 1.469(4)
C13 C14 1.404(4)
C14 C15 1.397(4)
C15 C16 1.402(3)
C15 C34 1.503(4)
C16 C17 1.378(4)
C18 C19 1.393(4)
C19 C20 1.384(4)
C20 C21 1.384(5)
C21 C22 1.372(4)
C23 C28 1.394(4)
C23 C24 1.424(3)
C23 C29 1.462(4)
C24 C25 1.406(4)
C25 C26 1.386(4)
C26 C27 1.404(4)
C26 C37 1.509(4)
C27 C28 1.377(4)
C29 C30 1.398(4)
C30 C31 1.377(4)
C31 C32 1.384(4)
C32 C33 1.372(4)
C34 C35 1.700(4)
C34 B3 1.715(3)
C34 B2 1.717(5)
C34 B4 1.729(4)
C34 B1 1.737(4)
C35 C36 1.515(4)
C35 B9 1.704(4)
C35 B5 1.707(5)
C35 B1 1.719(4)
C35 B4 1.723(4)
C37 C38 1.700(3)
C37 B12 1.711(4)
C37 B13 1.717(4)
C37 B11 1.721(4)
C37 B14 1.735(4)
C38 C39 1.517(4)
C38 B15 1.698(4)
C38 B19 1.700(4)
C38 B14 1.718(4)
C38 B11 1.722(4)
B1 B6 1.763(4)
B1 B5 1.765(4)
B1 B2 1.775(4)
B2 B6 1.779(4)
B2 B3 1.781(5)
B2 B7 1.783(4)
B3 B7 1.778(5)
B3 B8 1.780(4)
B3 B4 1.780(5)
B4 B8 1.771(5)
B4 B9 1.774(4)
B5 B10 1.767(4)
B5 B6 1.767(5)
B5 B9 1.771(4)
B6 B10 1.781(5)
B6 B7 1.784(4)
B7 B10 1.772(4)
B7 B8 1.780(5)
B8 B9 1.769(4)
B8 B10 1.787(4)
B9 B10 1.772(5)
B11 B16 1.765(5)
B11 B15 1.767(4)
B11 B12 1.776(4)
B12 B17 1.777(4)
B12 B16 1.781(4)
B12 B13 1.782(4)
B13 B14 1.778(4)
B13 B18 1.784(5)
B13 B17 1.785(5)
B14 B18 1.776(5)
B14 B19 1.780(4)
B15 B19 1.768(4)
B15 B16 1.779(4)
B15 B20 1.779(5)
B16 B17 1.785(4)
B16 B20 1.788(4)
B17 B20 1.781(4)
B17 B18 1.793(4)
B18 B20 1.781(5)
B18 B19 1.783(5)
B19 B20 1.780(5)
